data_4515828
loop_
_publ_author_name
'Zhang, Guiyang'
'Yang, Huimin'
'Fei, Honghan'

_publ_section_title
;
 Unusual Missing Linkers in an Organosulfonate-Based Primitive--Cubic
 (pcu)-Type Metal--Organic Framework for CO2 Capture and Conversion under
 Ambient Conditions
;
_journal_issue 3
_journal_name_full 'ACS Catalysis'
_journal_page_first 2519
_journal_paper_doi 10.1021/acscatal.7b04189
_journal_volume 8
_journal_year 2018
_chemical_formula_moiety '0.01(C200 H168 Cu8 N32 O56 S16)'
_chemical_formula_sum 'C2.778 H2.333 Cu0.111 N0.444 O0.778 S0.222'
_chemical_formula_weight 68.57
_space_group_crystal_system monoclinic
_space_group_IT_number 15
_space_group_name_Hall '-C 2yc'
_space_group_name_H-M_alt 'C 1 2/c 1'
_audit_creation_date 2017-10-31
_audit_creation_method
;
  Olex2 1.2-ac2
  (compiled Nov  7 2012 10:32:32, GUI svn.r4372)
;
_cell_angle_alpha 90
_cell_angle_beta 101.936(1)
_cell_angle_gamma 90
_cell_formula_units_Z 72
_cell_length_a 22.2892(9)
_cell_length_b 22.2235(8)
_cell_length_c 15.7911(7)
_cell_measurement_reflns_used 6162
_cell_measurement_temperature 150(2)
_cell_measurement_theta_max 26.73
_cell_measurement_theta_min 2.95
_cell_volume 7652.9(5)
_computing_molecular_graphics
;
O. V. Dolomanov, L. J. Bourhis, R. J. Gildea, J. A. K. Howard and H. Puschmann,
OLEX2: a complete structure solution, refinement and analysis program.
J. Appl. Cryst. (2009). 42, 339-341.
;
_computing_publication_material
;
O. V. Dolomanov, L. J. Bourhis, R. J. Gildea, J. A. K. Howard and H. Puschmann,
OLEX2: a complete structure solution, refinement and analysis program.
J. Appl. Cryst. (2009). 42, 339-341.
;
_diffrn_ambient_temperature 150.0
_diffrn_measured_fraction_theta_full 0.9970
_diffrn_measured_fraction_theta_max 0.9970
_diffrn_measurement_device_type 'Bruker APEX-II CCD'
_diffrn_radiation_wavelength 0.71073
_diffrn_reflns_av_R_equivalents 0.0285
_diffrn_reflns_av_unetI/netI 0.0249
_diffrn_reflns_limit_h_max 28
_diffrn_reflns_limit_h_min -27
_diffrn_reflns_limit_k_max 26
_diffrn_reflns_limit_k_min -28
_diffrn_reflns_limit_l_max 18
_diffrn_reflns_limit_l_min -19
_diffrn_reflns_number 42795
_diffrn_reflns_theta_full 26.7313
_diffrn_reflns_theta_max 26.73
_diffrn_reflns_theta_min 2.95
_exptl_absorpt_coefficient_mu 0.716
_exptl_crystal_colour blue
_exptl_crystal_colour_primary blue
_exptl_crystal_density_diffrn 1.0712
_exptl_crystal_description block
_exptl_crystal_F_000 2533.8121
_exptl_crystal_size_max 0.12
_exptl_crystal_size_mid 0.1
_exptl_crystal_size_min 0.09
_refine_diff_density_max 1.0323
_refine_diff_density_min -0.8020
_refine_diff_density_rms 0.1378
_refine_ls_d_res_high 0.7900
_refine_ls_d_res_low 6.9089
_refine_ls_goodness_of_fit_ref 1.0744
_refine_ls_hydrogen_treatment constr
_refine_ls_matrix_type full
_refine_ls_number_constraints 40
_refine_ls_number_parameters 356
_refine_ls_number_reflns 8091
_refine_ls_number_restraints 0
_refine_ls_restrained_S_all 1.0744
_refine_ls_R_factor_all 0.0869
_refine_ls_R_factor_gt 0.0746
_refine_ls_shift/su_max 0.0004
_refine_ls_shift/su_mean 0.0001
_refine_ls_structure_factor_coef Fsqd
_refine_ls_weighting_details 'w=1/[\s^2^(Fo^2^)+(0.0735P)^2^+83.6136P] where P=(Fo^2^+2Fc^2^)/3'
_refine_ls_weighting_scheme calc
_refine_ls_wR_factor_ref 0.2079
_reflns_Friedel_coverage 0.0
_reflns_limit_h_max 27
_reflns_limit_h_min -28
_reflns_limit_k_max 28
_reflns_limit_k_min 0
_reflns_limit_l_max 19
_reflns_limit_l_min 0
_reflns_number_gt 6581
_reflns_number_total 8091
_reflns_threshold_expression I>=2u(I)
_cod_data_source_file cs7b04189_si_002.cif
_cod_data_source_block tmof-3
_cod_database_code 4515828
_olex2_refinement_description
;
1. Fixed Uiso
 At 1.2 times of:
  H26 of C26, H27 of C27, H25 of C25, H24 of C24, H23 of C23, H22 of C22, H19
  of C19, H18 of C18, {H17a,H17b} of C17, H15 of C15, {H13a,H13b} of C13, H12
  of C12, H11 of C11, H7 of C7, H8 of C8, H1 of C1, H2 of C2, H6 of C6, H5 of C5
2.a Secondary CH2 refined with riding coordinates:
 C13(H13a,H13b), C17(H17a,H17b)
2.b Aromatic/amide H refined with riding coordinates:
 C1(H1), C2(H2), C5(H5), C6(H6), C8(H8), C7(H7), C11(H11), C12(H12), C15(H15),
 C18(H18), C19(H19), C22(H22), C23(H23), C24(H24), C25(H25), C26(H26), C27(H27)
;

loop_
_space_group_symop_id
_space_group_symop_operation_xyz
1 x,y,z
2 -x,y,-z+1/2
3 -x,-y,-z
4 x,-y,z-1/2
5 x+1/2,y+1/2,z
6 -x+1/2,y+1/2,-z+1/2
7 -x+1/2,-y+1/2,-z
8 x+1/2,-y+1/2,z-1/2

loop_
_atom_site_label
_atom_site_type_symbol
_atom_site_fract_x
_atom_site_fract_y
_atom_site_fract_z
_atom_site_U_iso_or_equiv
_atom_site_adp_type
_atom_site_occupancy
_atom_site_refinement_flags_posn
_atom_site_refinement_flags_adp
Cu1 Cu 0.500000 0.31989(3) 0.250000 0.0212(2) Uani 1.000000 S T
C1 C 0.45346(19) 0.44179(18) 0.2020(3) 0.0214(8) Uani 1.000000 . .
H1 H 0.42044(19) 0.42016(18) 0.1676(3) 0.0256(10) Uiso 1.000000 R .
S1 S 0.32021(6) 0.48123(7) 0.48838(9) 0.0400(3) Uani 1.000000 . .
O1 O 0.48228(19) 0.81861(16) 0.0917(3) 0.0441(9) Uani 1.000000 . .
N1 N 0.500000 0.4106(2) 0.250000 0.0173(9) Uani 1.000000 S T
O3 O 0.34276(18) 0.4301(2) 0.5430(3) 0.0555(12) Uani 1.000000 . .
N3 N 0.500000 0.2287(2) 0.250000 0.0334(14) Uani 1.000000 S T
C3 C 0.500000 0.5365(3) 0.250000 0.0276(13) Uani 1.000000 S T
Cu2 Cu 0.500000 0.82049(3) 0.250000 0.0213(2) Uani 1.000000 S T
C2 C 0.45146(18) 0.50405(18) 0.2005(3) 0.0206(8) Uani 1.000000 . .
H2 H 0.41751(18) 0.52446(18) 0.1661(3) 0.0247(10) Uiso 1.000000 R .
S2 S 0.54606(7) 0.32088(5) 0.49528(8) 0.0383(3) Uani 1.000000 . .
O2 O 0.32207(18) 0.5377(2) 0.5368(3) 0.0522(11) Uani 1.000000 . .
N2 N 0.500000 0.72876(19) 0.250000 0.0176(10) Uani 1.000000 S T
O4 O 0.26073(17) 0.4705(2) 0.4316(3) 0.0536(11) Uani 1.000000 . .
N4 N 0.500000 -0.0888(2) 0.250000 0.0314(13) Uani 1.000000 S T
C4 C 0.500000 0.6028(2) 0.250000 0.0104(9) Uani 1.000000 S T
O5 O 0.4931(3) 0.29934(19) 0.5272(3) 0.0668(15) Uani 1.000000 . .
N5 N 0.40822(15) 0.82040(14) 0.2438(2) 0.0194(7) Uani 1.000000 . .
C5 C 0.45519(19) 0.63597(17) 0.1937(3) 0.0219(9) Uani 1.000000 . .
H5 H 0.42370(19) 0.61572(17) 0.1543(3) 0.0263(10) Uiso 1.000000 R .
N6 N 0.09053(16) 0.81688(15) 0.2432(2) 0.0225(7) Uani 1.000000 . .
C6 C 0.45680(18) 0.69809(17) 0.1956(3) 0.0190(8) Uani 1.000000 . .
H6 H 0.42611(18) 0.71981(17) 0.1568(3) 0.0228(10) Uiso 1.000000 R .
O6 O 0.5991(2) 0.2808(2) 0.5187(3) 0.0619(13) Uani 1.000000 . .
C9 C 0.500000 0.1040(2) 0.250000 0.0309(15) Uani 1.000000 S T
C8 C 0.5033(3) 0.1358(2) 0.1763(4) 0.0473(15) Uani 1.000000 . .
H8 H 0.5053(3) 0.1153(2) 0.1241(4) 0.0568(18) Uiso 1.000000 R .
O7 O 0.53041(15) 0.33364(14) 0.4030(2) 0.0276(7) Uani 1.000000 . .
C7 C 0.5039(3) 0.1983(2) 0.1793(4) 0.0448(14) Uani 1.000000 . .
H7 H 0.5071(3) 0.2200(2) 0.1286(4) 0.0538(17) Uiso 1.000000 R .
C10 C 0.500000 0.0365(3) 0.250000 0.066(3) Uani 1.000000 S T
C11 C 0.5262(3) 0.0048(2) 0.1913(4) 0.0469(15) Uani 1.000000 . .
H11 H 0.5440(3) 0.0254(2) 0.1498(4) 0.0563(18) Uiso 1.000000 R .
C12 C 0.5259(3) -0.0577(2) 0.1944(4) 0.0457(15) Uani 1.000000 . .
H12 H 0.5450(3) -0.0793(2) 0.1552(4) 0.0549(18) Uiso 1.000000 R .
C14 C 0.5335(2) 0.4464(2) 0.5246(3) 0.0301(10) Uani 1.000000 . .
C13 C 0.5705(3) 0.3898(2) 0.5493(4) 0.0388(12) Uani 1.000000 . .
H13a H 0.5732(3) 0.3832(2) 0.6120(4) 0.0466(14) Uiso 1.000000 R .
H13b H 0.6127(3) 0.3979(2) 0.5414(4) 0.0466(14) Uiso 1.000000 R .
C16 C 0.4380(2) 0.4970(2) 0.4612(3) 0.0308(10) Uani 1.000000 . .
C15 C 0.4720(2) 0.4447(2) 0.4859(3) 0.0298(10) Uani 1.000000 . .
H15 H 0.4522(2) 0.4068(2) 0.4756(3) 0.0358(12) Uiso 1.000000 R .
C17 C 0.3722(2) 0.4907(3) 0.4163(3) 0.0368(11) Uani 1.000000 . .
H17a H 0.3683(2) 0.4556(3) 0.3769(3) 0.0442(14) Uiso 1.000000 R .
H17b H 0.3600(2) 0.5269(3) 0.3803(3) 0.0442(14) Uiso 1.000000 R .
C18 C 0.3848(2) 0.7858(2) 0.2992(3) 0.0288(10) Uani 1.000000 . .
H18 H 0.4123(2) 0.7623(2) 0.3404(3) 0.0346(12) Uiso 1.000000 R .
C19 C 0.3233(2) 0.7829(2) 0.2990(3) 0.0314(11) Uani 1.000000 . .
H19 H 0.3089(2) 0.7580(2) 0.3396(3) 0.0377(13) Uiso 1.000000 R .
C20 C 0.28173(19) 0.81661(19) 0.2387(3) 0.0241(9) Uani 1.000000 . .
C21 C 0.21546(19) 0.8160(2) 0.2389(3) 0.0254(9) Uani 1.000000 . .
C22 C 0.1950(2) 0.8004(3) 0.3115(4) 0.0444(14) Uani 1.000000 . .
H22 H 0.2235(2) 0.7890(3) 0.3623(4) 0.0533(17) Uiso 1.000000 R .
C23 C 0.1329(2) 0.8010(3) 0.3115(4) 0.0458(14) Uani 1.000000 . .
H23 H 0.1200(2) 0.7896(3) 0.3629(4) 0.0550(17) Uiso 1.000000 R .
C24 C 0.1108(2) 0.8311(4) 0.1740(4) 0.065(2) Uani 1.000000 . .
H24 H 0.0813(2) 0.8433(4) 0.1245(4) 0.078(3) Uiso 1.000000 R .
C25 C 0.1714(2) 0.8300(4) 0.1668(4) 0.066(2) Uani 1.000000 . .
H25 H 0.1826(2) 0.8388(4) 0.1132(4) 0.080(3) Uiso 1.000000 R .
C26 C 0.3060(2) 0.8503(2) 0.1801(3) 0.0342(11) Uani 1.000000 . .
H26 H 0.2796(2) 0.8728(2) 0.1364(3) 0.0410(14) Uiso 1.000000 R .
C27 C 0.3686(2) 0.8514(2) 0.1850(3) 0.0302(10) Uani 1.000000 . .
H27 H 0.3842(2) 0.8754(2) 0.1447(3) 0.0362(12) Uiso 1.000000 R .

loop_
_atom_site_aniso_label
_atom_site_aniso_U_11
_atom_site_aniso_U_22
_atom_site_aniso_U_33
_atom_site_aniso_U_12
_atom_site_aniso_U_13
_atom_site_aniso_U_23
Cu1 0.0134(3) 0.0070(3) 0.0452(5) -0.000000 0.0111(3) 0.000000
C1 0.0185(19) 0.0136(18) 0.030(2) -0.0026(15) 0.0011(17) -0.0027(16)
S1 0.0259(6) 0.0479(8) 0.0438(8) -0.0058(5) 0.0016(5) -0.0031(6)
O1 0.054(2) 0.0311(19) 0.048(2) 0.0105(17) 0.0118(18) 0.0001(16)
N1 0.011(2) 0.011(2) 0.030(3) -0.000000 0.0033(19) 0.000000
O3 0.032(2) 0.069(3) 0.064(3) -0.0022(19) 0.0065(19) 0.022(2)
N3 0.026(3) 0.011(2) 0.066(4) -0.000000 0.017(3) 0.000000
C3 0.040(4) 0.017(3) 0.030(3) -0.000000 0.015(3) 0.000000
Cu2 0.0145(3) 0.0065(3) 0.0454(5) -0.000000 0.0121(3) 0.000000
C2 0.0184(19) 0.0141(18) 0.026(2) -0.0001(15) -0.0029(16) -0.0011(16)
S2 0.0627(9) 0.0242(6) 0.0317(6) 0.0071(6) 0.0181(6) 0.0067(5)
O2 0.037(2) 0.070(3) 0.050(2) -0.010(2) 0.0100(18) -0.018(2)
N2 0.014(2) 0.008(2) 0.033(3) -0.000000 0.010(2) 0.000000
O4 0.0252(19) 0.065(3) 0.065(3) -0.0046(18) -0.0028(18) -0.013(2)
N4 0.030(3) 0.005(2) 0.064(4) -0.000000 0.024(3) 0.000000
C4 0.004(2) 0.007(2) 0.019(3) -0.000000 -0.0012(18) 0.000000
O5 0.111(4) 0.035(2) 0.072(3) -0.015(2) 0.060(3) 0.003(2)
N5 0.0179(16) 0.0106(15) 0.0326(19) 0.0029(12) 0.0120(14) 0.0051(13)
C5 0.024(2) 0.0089(17) 0.033(2) -0.0009(15) 0.0056(18) 0.0011(16)
N6 0.0175(17) 0.0168(16) 0.035(2) 0.0052(13) 0.0091(15) 0.0066(15)
C6 0.0172(19) 0.0110(17) 0.028(2) 0.0000(14) 0.0035(16) 0.0020(15)
O6 0.095(4) 0.045(2) 0.047(2) 0.036(2) 0.019(2) 0.014(2)
C9 0.025(3) 0.005(3) 0.062(5) -0.000000 0.007(3) 0.000000
C8 0.068(4) 0.013(2) 0.067(4) -0.001(2) 0.029(3) -0.006(2)
O7 0.0347(17) 0.0237(15) 0.0274(16) 0.0022(13) 0.0131(13) 0.0004(13)
C7 0.066(4) 0.010(2) 0.066(4) 0.005(2) 0.030(3) 0.002(2)
C10 0.089(7) 0.010(3) 0.121(9) -0.000000 0.071(7) 0.000000
C11 0.053(3) 0.015(2) 0.083(4) -0.001(2) 0.037(3) 0.005(2)
C12 0.051(3) 0.015(2) 0.085(4) 0.009(2) 0.045(3) 0.004(2)
C14 0.038(3) 0.027(2) 0.028(2) 0.0001(19) 0.012(2) -0.0062(18)
C13 0.046(3) 0.035(3) 0.035(3) 0.007(2) 0.007(2) -0.000(2)
C16 0.030(2) 0.038(3) 0.024(2) -0.003(2) 0.0058(19) -0.008(2)
C15 0.033(2) 0.026(2) 0.031(2) -0.0046(18) 0.008(2) -0.0080(19)
C17 0.030(3) 0.043(3) 0.033(3) -0.006(2) -0.002(2) -0.003(2)
C18 0.024(2) 0.024(2) 0.041(3) 0.0041(17) 0.0113(19) 0.0115(19)
C19 0.025(2) 0.032(2) 0.040(3) 0.0086(19) 0.015(2) 0.019(2)
C20 0.017(2) 0.024(2) 0.032(2) 0.0058(16) 0.0079(17) 0.0067(18)
C21 0.019(2) 0.024(2) 0.035(2) 0.0049(16) 0.0106(18) 0.0101(18)
C22 0.021(2) 0.080(4) 0.035(3) 0.010(2) 0.010(2) 0.019(3)
C23 0.022(2) 0.080(4) 0.039(3) 0.006(3) 0.013(2) 0.017(3)
C24 0.022(3) 0.112(6) 0.063(4) 0.016(3) 0.012(3) 0.062(4)
C25 0.022(3) 0.120(6) 0.060(4) 0.017(3) 0.015(3) 0.062(4)
C26 0.021(2) 0.039(3) 0.043(3) 0.0076(19) 0.009(2) 0.024(2)
C27 0.026(2) 0.026(2) 0.042(3) 0.0036(18) 0.016(2) 0.017(2)

loop_
_atom_type_symbol
_atom_type_scat_dispersion_real
_atom_type_scat_dispersion_imag
_atom_type_scat_source
_atom_type_scat_dispersion_source
C 0.00347 0.00161 'International Tables Volume C Table 6.1.1.4 (pp. 500-502)' 'Henke, Gullikson and Davis, At. Data and Nucl. Data Tables, 1993, 54, 2'
H 0.00000 0.00000 'International Tables Volume C Table 6.1.1.4 (pp. 500-502)' 'Henke, Gullikson and Davis, At. Data and Nucl. Data Tables, 1993, 54, 2'
O 0.01158 0.00611 'International Tables Volume C Table 6.1.1.4 (pp. 500-502)' 'Henke, Gullikson and Davis, At. Data and Nucl. Data Tables, 1993, 54, 2'
N 0.00653 0.00323 'International Tables Volume C Table 6.1.1.4 (pp. 500-502)' 'Henke, Gullikson and Davis, At. Data and Nucl. Data Tables, 1993, 54, 2'
S 0.12424 0.12443 'International Tables Volume C Table 6.1.1.4 (pp. 500-502)' 'Henke, Gullikson and Davis, At. Data and Nucl. Data Tables, 1993, 54, 2'
Cu 0.34125 1.28947 'International Tables Volume C Table 6.1.1.4 (pp. 500-502)' 'Henke, Gullikson and Davis, At. Data and Nucl. Data Tables, 1993, 54, 2'

loop_
_geom_angle_atom_site_label_1
_geom_angle_atom_site_label_2
_geom_angle_atom_site_label_3
_geom_angle
_geom_angle_site_symmetry_1
_geom_angle_site_symmetry_3
N3 Cu1 N1 180.0 . .
N6 Cu1 N1 91.87(10) 6_545 .
N6 Cu1 N1 91.87(10) 5_545 .
N6 Cu1 N3 88.13(10) 6_545 .
N6 Cu1 N3 88.13(10) 5_545 .
N6 Cu1 N6 176.25(19) 5_545 6_545
O7 Cu1 N1 82.65(8) . .
O7 Cu1 N1 82.65(8) 2_655 .
O7 Cu1 N3 97.35(8) 2_655 .
O7 Cu1 N3 97.35(8) . .
O7 Cu1 N6 91.57(13) 2_655 5_545
O7 Cu1 N6 88.91(13) 2_655 6_545
O7 Cu1 N6 88.91(13) . 5_545
O7 Cu1 N6 91.57(13) . 6_545
O7 Cu1 O7 165.31(15) . 2_655
N1 C1 H1 118.5(2) . .
C2 C1 H1 118.5(2) . .
C2 C1 N1 123.0(4) . .
O2 S1 O3 113.0(3) . .
O4 S1 O3 113.3(3) . .
O4 S1 O2 112.7(3) . .
C17 S1 O3 106.2(3) . .
C17 S1 O2 106.2(3) . .
C17 S1 O4 104.6(3) . .
C1 N1 Cu1 121.1(2) . .
C1 N1 Cu1 121.1(2) 2_655 .
C1 N1 C1 117.9(5) 2_655 .
C7 N3 Cu1 120.7(3) 2_655 .
C7 N3 Cu1 120.7(3) . .
C7 N3 C7 118.6(6) . 2_655
C2 C3 C2 117.8(5) . 2_655
C4 C3 C2 121.1(3) . 2_655
C4 C3 C2 121.1(3) . .
O1 Cu2 O1 178.05(17) . 2_655
N2 Cu2 O1 89.02(9) . 2_655
N2 Cu2 O1 89.02(9) . .
N4 Cu2 O1 90.98(9) 1_565 2_655
N4 Cu2 O1 90.98(9) 1_565 .
N4 Cu2 N2 180.0 1_565 .
N5 Cu2 O1 89.86(14) 2_655 .
N5 Cu2 O1 90.14(14) 2_655 2_655
N5 Cu2 O1 89.86(14) . 2_655
N5 Cu2 O1 90.14(14) . .
N5 Cu2 N2 89.95(9) 2_655 .
N5 Cu2 N2 89.95(9) . .
N5 Cu2 N4 90.05(9) 2_655 1_565
N5 Cu2 N4 90.05(9) . 1_565
N5 Cu2 N5 179.90(18) . 2_655
C3 C2 C1 119.2(4) 2_655 .
H2 C2 C1 120.4(2) . .
H2 C2 C3 120.4(3) . 2_655
O6 S2 O5 112.5(3) . .
O7 S2 O5 111.6(3) . .
O7 S2 O6 112.7(2) . .
C13 S2 O5 107.8(3) . .
C13 S2 O6 104.5(3) . .
C13 S2 O7 107.4(2) . .
C6 N2 Cu2 120.6(2) 2_655 .
C6 N2 Cu2 120.6(2) . .
C6 N2 C6 118.7(5) . 2_655
C12 N4 Cu2 121.1(3) . 1_545
C12 N4 Cu2 121.1(3) 2_655 1_545
C12 N4 C12 117.9(6) 2_655 .
C5 C4 C3 121.7(2) 2_655 .
C5 C4 C3 121.7(2) . .
C5 C4 C5 116.6(5) . 2_655
C18 N5 Cu2 119.4(3) . 2_655
C27 N5 Cu2 123.3(3) . 2_655
C27 N5 C18 117.2(4) . .
H5 C5 C4 120.0(2) . 2_655
C6 C5 C4 120.0(4) . 2_655
C6 C5 H5 120.0(3) . .
C23 N6 Cu1 120.7(3) . 6
C24 N6 Cu1 123.6(3) . 6
C24 N6 C23 115.8(4) . .
C5 C6 N2 122.4(4) . 2_655
H6 C6 N2 118.8(2) . 2_655
H6 C6 C5 118.8(3) . .
C8 C9 C8 118.2(6) . 2_655
C10 C9 C8 120.9(3) . 2_655
C10 C9 C8 120.9(3) . .
H8 C8 C9 120.4(3) . 2_655
C7 C8 C9 119.1(5) . 2_655
C7 C8 H8 120.4(4) . .
S2 O7 Cu1 161.3(2) . 2_655
C8 C7 N3 122.5(5) . 2_655
H7 C7 N3 118.8(3) . 2_655
H7 C7 C8 118.8(4) . .
C11 C10 C9 120.6(3) 2_655 .
C11 C10 C9 120.6(3) . .
C11 C10 C11 118.9(7) . 2_655
H11 C11 C10 120.7(3) . 2_655
C12 C11 C10 118.6(5) . 2_655
C12 C11 H11 120.7(3) . .
C11 C12 N4 123.0(5) . .
H12 C12 N4 118.5(3) . .
H12 C12 C11 118.5(3) . .
C16 C14 C13 119.8(5) 3_666 .
C15 C14 C13 122.1(4) . .
C15 C14 C16 118.1(4) . 3_666
C14 C13 S2 119.6(4) . .
H13a C13 S2 107.41(18) . .
H13a C13 C14 107.4(3) . .
H13b C13 S2 107.41(19) . .
H13b C13 C14 107.4(3) . .
H13b C13 H13a 106.9 . .
C15 C16 C14 119.7(4) . 3_666
C17 C16 C14 121.7(5) . 3_666
C17 C16 C15 118.5(4) . .
C16 C15 C14 122.2(4) . .
H15 C15 C14 118.9(3) . .
H15 C15 C16 118.9(3) . .
C16 C17 S1 114.0(4) . .
H17a C17 S1 108.74(17) . .
H17a C17 C16 108.7(3) . .
H17b C17 S1 108.74(18) . .
H17b C17 C16 108.7(3) . .
H17b C17 H17a 107.6 . .
H18 C18 N5 118.5(2) . .
C19 C18 N5 123.0(4) . .
C19 C18 H18 118.5(3) . .
H19 C19 C18 120.1(3) . .
C20 C19 C18 119.8(4) . .
C20 C19 H19 120.1(3) . .
C21 C20 C19 120.9(4) . .
C26 C20 C19 116.7(4) . .
C26 C20 C21 122.4(4) . .
C22 C21 C20 120.8(4) . .
C25 C21 C20 122.6(4) . .
C25 C21 C22 116.6(4) . .
H22 C22 C21 119.8(3) . .
C23 C22 C21 120.4(5) . .
C23 C22 H22 119.8(3) . .
C22 C23 N6 123.1(5) . .
H23 C23 N6 118.5(3) . .
H23 C23 C22 118.5(3) . .
H24 C24 N6 117.3(3) . .
C25 C24 N6 125.4(5) . .
C25 C24 H24 117.3(3) . .
C24 C25 C21 118.6(5) . .
H25 C25 C21 120.7(3) . .
H25 C25 C24 120.7(4) . .
H26 C26 C20 120.0(3) . .
C27 C26 C20 120.1(4) . .
C27 C26 H26 120.0(3) . .
C26 C27 N5 123.2(4) . .
H27 C27 N5 118.4(2) . .
H27 C27 C26 118.4(3) . .

loop_
_geom_bond_atom_site_label_1
_geom_bond_atom_site_label_2
_geom_bond_distance
_geom_bond_site_symmetry_2
Cu1 N1 2.016(5) .
Cu1 N3 2.026(5) .
Cu1 N6 2.044(3) 6_545
Cu1 N6 2.044(3) 5_545
Cu1 O7 2.390(3) 2_655
Cu1 O7 2.390(3) .
C1 H1 0.9500 .
C1 N1 1.344(5) .
C1 C2 1.384(5) .
S1 O3 1.451(4) .
S1 O2 1.466(4) .
S1 O4 1.459(4) .
S1 C17 1.797(6) .
O1 Cu2 2.449(4) 2_655
N3 C7 1.323(6) 2_655
N3 C7 1.323(6) .
C3 C2 1.397(5) 2_655
C3 C2 1.397(5) .
C3 C4 1.474(8) .
Cu2 N2 2.039(4) .
Cu2 N4 2.017(5) 1_565
Cu2 N5 2.028(3) 2_655
Cu2 N5 2.028(3) .
C2 H2 0.9500 .
S2 O5 1.457(5) .
S2 O6 1.464(4) .
S2 O7 1.454(3) .
S2 C13 1.783(5) .
N2 C6 1.337(5) 2_655
N2 C6 1.337(5) .
N4 C12 1.339(6) .
N4 C12 1.339(6) 2_655
C4 C5 1.401(5) 2_655
C4 C5 1.401(5) .
N5 C18 1.349(5) .
N5 C27 1.332(6) .
C5 H5 0.9500 .
C5 C6 1.381(5) .
N6 C23 1.326(6) .
N6 C24 1.304(7) .
C6 H6 0.9500 .
C9 C8 1.377(7) .
C9 C8 1.377(7) 2_655
C9 C10 1.500(9) .
C8 H8 0.9500 .
C8 C7 1.389(6) .
C7 H7 0.9500 .
C10 C11 1.386(7) .
C10 C11 1.386(7) 2_655
C11 H11 0.9500 .
C11 C12 1.389(7) .
C12 H12 0.9500 .
C14 C13 1.512(7) .
C14 C16 1.406(7) 3_666
C14 C15 1.380(7) .
C13 H13a 0.9900 .
C13 H13b 0.9900 .
C16 C15 1.398(7) .
C16 C17 1.497(7) .
C15 H15 0.9500 .
C17 H17a 0.9900 .
C17 H17b 0.9900 .
C18 H18 0.9500 .
C18 C19 1.373(6) .
C19 H19 0.9500 .
C19 C20 1.401(6) .
C20 C21 1.478(6) .
C20 C26 1.386(6) .
C21 C22 1.363(7) .
C21 C25 1.376(7) .
C22 H22 0.9500 .
C22 C23 1.385(7) .
C23 H23 0.9500 .
C24 H24 0.9500 .
C24 C25 1.380(7) .
C25 H25 0.9500 .
C26 H26 0.9500 .
C26 C27 1.381(6) .
C27 H27 0.9500 .
